data_7036307
loop_
_publ_author_name
'Nejman, Phillip S.'
'Morton-Fernandez, Brian'
'Moulding, David J.'
'Athukorala Arachchige, Kasun S.'
'Cordes, David B.'
'Slawin, Alexandra M. Z.'
'Kilian, Petr'
'Woollins, J. Derek'

_publ_section_title
;
 Structural diversity of bimetallic rhodium and iridium half sandwich
 dithiolato complexes.
;
_journal_issue 38
_journal_name_full 'Dalton transactions (Cambridge, England : 2003)'
_journal_page_first 16758
_journal_page_last 16766
_journal_paper_doi 10.1039/c5dt02542g
_journal_volume 44
_journal_year 2015
_chemical_absolute_configuration ad
_chemical_formula_moiety 'C78 H88 Cl6 Rh4 S6'
_chemical_formula_sum 'C78 H88 Cl6 Rh4 S6'
_chemical_formula_weight 1842.25
_space_group_crystal_system orthorhombic
_space_group_IT_number 43
_space_group_name_Hall 'F 2 -2d'
_space_group_name_H-M_alt 'F d d 2'
_symmetry_space_group_name_Hall 'F 2 -2d'
_symmetry_space_group_name_H-M 'F d d 2'
_atom_sites_solution_hydrogens geom
_atom_sites_solution_primary direct
_atom_sites_solution_secondary difmap
_audit_creation_date 2015-05-18
_audit_creation_method 'by CrystalStructure 4.1'
_audit_update_record
;
2015-07-29 deposited with the CCDC.
2015-08-27 downloaded from the CCDC.
;
_cell_angle_alpha 90.0000
_cell_angle_beta 90.0000
_cell_angle_gamma 90.0000
_cell_formula_units_Z 8
_cell_length_a 29.217(4)
_cell_length_b 44.750(7)
_cell_length_c 11.2618(17)
_cell_measurement_reflns_used 11313
_cell_measurement_temperature 93
_cell_measurement_theta_max 27.60
_cell_measurement_theta_min 1.80
_cell_volume 14724(4)
_computing_cell_refinement 'CrystalClear-SM Expert 2.1 b32'
_computing_data_collection 'CrystalClear-SM Expert 2.1 b32 (Rigaku, 2014)'
_computing_data_reduction 'CrystalClear-SM Expert 2.1 b32'
_computing_molecular_graphics 'CrystalStructure 4.1'
_computing_publication_material 'CrystalStructure 4.1 (Rigaku, 2014)'
_computing_structure_refinement 'SHELXL2013 (Sheldrick, 2008)'
_computing_structure_solution 'SIR2011 (Burla, et al., 2012)'
_diffrn_ambient_temperature 93
_diffrn_detector_area_resol_mean 5.814
_diffrn_measured_fraction_theta_full 0.994
_diffrn_measured_fraction_theta_max 0.993
_diffrn_measurement_device_type 'Rigaku XtaLAB P200'
_diffrn_measurement_method \w
_diffrn_radiation_type 'Mo K\a'
_diffrn_radiation_wavelength 0.71075
_diffrn_reflns_av_R_equivalents 0.0273
_diffrn_reflns_laue_measured_fraction_full 0.994
_diffrn_reflns_laue_measured_fraction_max 0.993
_diffrn_reflns_limit_h_max 34
_diffrn_reflns_limit_h_min -35
_diffrn_reflns_limit_k_max 53
_diffrn_reflns_limit_k_min -53
_diffrn_reflns_limit_l_max 13
_diffrn_reflns_limit_l_min -13
_diffrn_reflns_number 16519
_diffrn_reflns_point_group_measured_fraction_full 0.957
_diffrn_reflns_point_group_measured_fraction_max 0.955
_diffrn_reflns_theta_full 25.242
_diffrn_reflns_theta_max 25.408
_diffrn_reflns_theta_min 1.820
_diffrn_standards_number 0
_exptl_absorpt_coefficient_mu 1.311
_exptl_absorpt_correction_T_max 0.877
_exptl_absorpt_correction_T_min 0.664
_exptl_absorpt_correction_type multi-scan
_exptl_absorpt_process_details 'REQAB (Rigaku, 1998)'
_exptl_crystal_colour orange
_exptl_crystal_density_diffrn 1.662
_exptl_crystal_density_method 'not measured'
_exptl_crystal_description prism
_exptl_crystal_F_000 7472.00
_exptl_crystal_size_max 0.100
_exptl_crystal_size_mid 0.100
_exptl_crystal_size_min 0.100
_refine_diff_density_max 0.81
_refine_diff_density_min -0.94
_refine_ls_abs_structure_details
;
 Flack x determined using 2782 quotients [(I+)-(I-)]/[(I+)+(I-)]
 (Parsons, S., Flack, H. D and Wagner, T., Acta Cryst. B69 (2013) 249-259).
;
_refine_ls_abs_structure_Flack -0.034(11)
_refine_ls_extinction_method none
_refine_ls_goodness_of_fit_ref 1.032
_refine_ls_hydrogen_treatment constr
_refine_ls_number_parameters 434
_refine_ls_number_reflns 6472
_refine_ls_number_restraints 1
_refine_ls_R_factor_all 0.0307
_refine_ls_R_factor_gt 0.0299
_refine_ls_shift/su_max 0.002
_refine_ls_structure_factor_coef Fsqd
_refine_ls_weighting_details 'w = 1/[\s^2^(Fo^2^)+(0.0575P)^2^+58.9304P] where P=(Fo^2^+2Fc^2^)/3'
_refine_ls_weighting_scheme calc
_refine_ls_wR_factor_gt 0.0859
_refine_ls_wR_factor_ref 0.0866
_reflns_number_gt 6314
_reflns_number_total 6472
_reflns_threshold_expression F^2^>2.0\s(F^2^)
_cod_data_source_file c5dt02542g2.cif
_cod_data_source_block 3d
_cod_depositor_comments 'Adding full bibliography for 7036305--7036311.cif.'
_cod_database_code 7036307

loop_
_space_group_symop_operation_xyz
'x, y, z'
'-x+1/4, y+1/4, z+1/4'
'x+1/4, -y+1/4, z+1/4'
'-x+1/2, -y, z+1/2'
'x, y+1/2, z+1/2'
'-x+1/4, y+3/4, z+3/4'
'x+1/4, -y+3/4, z+3/4'
'-x+1/2, -y+1/2, z+1'
'x+1/2, y, z+1/2'
'-x+3/4, y+1/4, z+3/4'
'x+3/4, -y+1/4, z+3/4'
'-x+1, -y, z+1'
'x+1/2, y+1/2, z'
'-x+3/4, y+3/4, z+1/4'
'x+3/4, -y+3/4, z+1/4'
'-x+1, -y+1/2, z+1/2'

loop_
_atom_site_label
_atom_site_type_symbol
_atom_site_fract_x
_atom_site_fract_y
_atom_site_fract_z
_atom_site_U_iso_or_equiv
_atom_site_adp_type
_atom_site_occupancy
_atom_site_site_symmetry_order
_atom_site_calc_flag
_atom_site_refinement_flags_posn
_atom_site_refinement_flags_adp
Rh1 Rh 0.63708(2) 0.69829(2) 0.10612(4) 0.01941(13) Uani 1 1 d . .
Rh2 Rh 0.64218(2) 0.76036(2) -0.04849(4) 0.02396(14) Uani 1 1 d . .
Cl1 Cl 0.72541(8) 0.64241(5) -0.3927(3) 0.0627(6) Uani 1 1 d . .
Cl2 Cl 0.59646(10) 0.60558(5) 0.4006(2) 0.0612(6) Uani 1 1 d . .
Cl3 Cl 0.68350(9) 0.58590(5) 0.2887(2) 0.0604(6) Uani 1 1 d . .
S1 S 0.64650(5) 0.70956(3) -0.09770(14) 0.0234(3) Uani 1 1 d . .
S8 S 0.58932(5) 0.73997(3) 0.09086(14) 0.0226(3) Uani 1 1 d . .
S41 S 0.69403(5) 0.73894(3) 0.09963(14) 0.0213(3) Uani 1 1 d . .
C1 C 0.5988(2) 0.69362(14) -0.1764(5) 0.0256(13) Uani 1 1 d . .
C2 C 0.5507(2) 0.69593(13) -0.1566(6) 0.0262(13) Uani 1 1 d . .
C3 C 0.5240(2) 0.67483(13) -0.2208(7) 0.0326(14) Uani 1 1 d . .
H3 H 0.4922 0.6738 -0.2036 0.039 Uiso 1 1 calc R U
C4 C 0.5408(3) 0.65583(15) -0.3059(7) 0.0393(16) Uani 1 1 d . .
H4 H 0.5207 0.6429 -0.3481 0.047 Uiso 1 1 calc R U
C5 C 0.5878(3) 0.65562(17) -0.3299(7) 0.0406(17) Uani 1 1 d . .
H5 H 0.6002 0.6431 -0.3900 0.049 Uiso 1 1 calc R U
C6 C 0.6157(2) 0.67427(15) -0.2628(6) 0.0318(15) Uani 1 1 d . .
H6 H 0.6477 0.6738 -0.2765 0.038 Uiso 1 1 calc R U
C7 C 0.5237(2) 0.71865(13) -0.0861(6) 0.0269(13) Uani 1 1 d . .
C8 C 0.5363(2) 0.73605(13) 0.0133(6) 0.0244(12) Uani 1 1 d . .
C9 C 0.5046(2) 0.75661(14) 0.0623(6) 0.0299(14) Uani 1 1 d . .
H9 H 0.5137 0.7678 0.1301 0.036 Uiso 1 1 calc R U
C10 C 0.4616(2) 0.76128(15) 0.0175(7) 0.0340(15) Uani 1 1 d . .
H10 H 0.4416 0.7756 0.0521 0.041 Uiso 1 1 calc R U
C11 C 0.4480(2) 0.74441(15) -0.0801(6) 0.0312(14) Uani 1 1 d . .
H11 H 0.4183 0.7468 -0.1131 0.037 Uiso 1 1 calc R U
C12 C 0.4784(2) 0.72430(14) -0.1278(6) 0.0298(14) Uani 1 1 d . .
H12 H 0.4684 0.7131 -0.1947 0.036 Uiso 1 1 calc R U
C13 C 0.5962(2) 0.67088(13) 0.2305(6) 0.0257(13) Uani 1 1 d . .
C14 C 0.6398(2) 0.67750(13) 0.2819(6) 0.0243(13) Uani 1 1 d . .
C15 C 0.6748(2) 0.66401(12) 0.2081(6) 0.0237(12) Uani 1 1 d . .
C16 C 0.6533(2) 0.65040(12) 0.1098(6) 0.0246(12) Uani 1 1 d . .
C17 C 0.6041(2) 0.65474(13) 0.1208(6) 0.0263(13) Uani 1 1 d . .
C18 C 0.5499(2) 0.67839(15) 0.2771(7) 0.0352(16) Uani 1 1 d . .
H18A H 0.5518 0.6964 0.3264 0.042 Uiso 1 1 calc R U
H18B H 0.5384 0.6617 0.3250 0.042 Uiso 1 1 calc R U
H18C H 0.5290 0.6820 0.2105 0.042 Uiso 1 1 calc R U
C19 C 0.6484(2) 0.69319(15) 0.3994(6) 0.0306(14) Uani 1 1 d . .
H19A H 0.6191 0.6976 0.4378 0.037 Uiso 1 1 calc R U
H19B H 0.6650 0.7119 0.3851 0.037 Uiso 1 1 calc R U
H19C H 0.6666 0.6802 0.4511 0.037 Uiso 1 1 calc R U
C20 C 0.7249(2) 0.66292(13) 0.2383(6) 0.0250(13) Uani 1 1 d . .
H20A H 0.7384 0.6828 0.2271 0.030 Uiso 1 1 calc R U
H20B H 0.7403 0.6485 0.1863 0.030 Uiso 1 1 calc R U
H20C H 0.7287 0.6567 0.3212 0.030 Uiso 1 1 calc R U
C21 C 0.6757(2) 0.63337(14) 0.0099(6) 0.0308(14) Uani 1 1 d . .
H21A H 0.6739 0.6119 0.0260 0.037 Uiso 1 1 calc R U
H21B H 0.7079 0.6393 0.0036 0.037 Uiso 1 1 calc R U
H21C H 0.6599 0.6378 -0.0648 0.037 Uiso 1 1 calc R U
C22 C 0.5678(2) 0.64053(14) 0.0460(7) 0.0337(15) Uani 1 1 d . .
H22A H 0.5629 0.6199 0.0722 0.040 Uiso 1 1 calc R U
H22B H 0.5775 0.6406 -0.0373 0.040 Uiso 1 1 calc R U
H22C H 0.5392 0.6518 0.0540 0.040 Uiso 1 1 calc R U
C23 C 0.6170(3) 0.80639(16) -0.0707(7) 0.0431(19) Uani 1 1 d . .
C24 C 0.6660(3) 0.80678(16) -0.0686(8) 0.053(2) Uani 1 1 d . .
C25 C 0.6828(2) 0.78963(16) -0.1676(8) 0.0404(18) Uani 1 1 d . .
C26 C 0.6448(2) 0.77817(16) -0.2301(7) 0.0348(16) Uani 1 1 d . .
C27 C 0.6037(2) 0.78816(14) -0.1702(6) 0.0265(14) Uani 1 1 d . .
C28 C 0.5854(4) 0.82333(17) 0.0070(8) 0.059(3) Uani 1 1 d . .
H28A H 0.5571 0.8119 0.0177 0.071 Uiso 1 1 calc R U
H28B H 0.5784 0.8426 -0.0297 0.071 Uiso 1 1 calc R U
H28C H 0.5999 0.8266 0.0843 0.071 Uiso 1 1 calc R U
C29 C 0.6959(5) 0.8247(2) 0.0141(11) 0.088(5) Uani 1 1 d . .
H29A H 0.6858 0.8215 0.0961 0.106 Uiso 1 1 calc R U
H29B H 0.6934 0.8459 -0.0058 0.106 Uiso 1 1 calc R U
H29C H 0.7278 0.8182 0.0056 0.106 Uiso 1 1 calc R U
C30 C 0.7320(3) 0.7880(3) -0.2053(12) 0.081(4) Uani 1 1 d . .
H30A H 0.7415 0.8074 -0.2378 0.097 Uiso 1 1 calc R U
H30B H 0.7356 0.7725 -0.2661 0.097 Uiso 1 1 calc R U
H30C H 0.7511 0.7831 -0.1365 0.097 Uiso 1 1 calc R U
C31 C 0.6455(3) 0.75928(18) -0.3409(8) 0.0439(19) Uani 1 1 d . .
H31A H 0.6751 0.7492 -0.3473 0.053 Uiso 1 1 calc R U
H31B H 0.6408 0.7721 -0.4105 0.053 Uiso 1 1 calc R U
H31C H 0.6210 0.7444 -0.3368 0.053 Uiso 1 1 calc R U
C32 C 0.5561(2) 0.78281(18) -0.2147(7) 0.0398(17) Uani 1 1 d . .
H32A H 0.5530 0.7619 -0.2400 0.048 Uiso 1 1 calc R U
H32B H 0.5499 0.7960 -0.2822 0.048 Uiso 1 1 calc R U
H32C H 0.5341 0.7869 -0.1510 0.048 Uiso 1 1 calc R U
C41 C 0.6946(2) 0.76276(12) 0.2284(5) 0.0227(12) Uani 1 1 d . .
C42 C 0.7307(2) 0.76114(12) 0.3114(6) 0.0224(12) Uani 1 1 d . .
C43 C 0.7298(2) 0.78055(14) 0.4101(6) 0.0275(13) Uani 1 1 d . .
H43 H 0.7535 0.7792 0.4676 0.033 Uiso 1 1 calc R U
C44 C 0.6952(3) 0.80168(14) 0.4257(6) 0.0342(16) Uani 1 1 d . .
H44 H 0.6954 0.8147 0.4922 0.041 Uiso 1 1 calc R U
C45 C 0.6605(2) 0.80319(14) 0.3429(8) 0.0361(16) Uani 1 1 d . .
H45 H 0.6368 0.8175 0.3521 0.043 Uiso 1 1 calc R U
C46 C 0.6600(2) 0.78416(13) 0.2470(7) 0.0297(14) Uani 1 1 d . .
H46 H 0.6356 0.7855 0.1916 0.036 Uiso 1 1 calc R U
C51 C 0.6566(4) 0.6055(2) 0.4100(9) 0.059(2) Uani 1 1 d . .
H51A H 0.6658 0.5960 0.4857 0.071 Uiso 1 1 calc R U
H51B H 0.6677 0.6264 0.4110 0.071 Uiso 1 1 calc R U

loop_
_atom_site_aniso_label
_atom_site_aniso_U_11
_atom_site_aniso_U_22
_atom_site_aniso_U_33
_atom_site_aniso_U_23
_atom_site_aniso_U_13
_atom_site_aniso_U_12
Rh1 0.0151(2) 0.0150(2) 0.0281(2) 0.00231(17) -0.00174(18) -0.00034(16)
Rh2 0.0198(2) 0.0187(2) 0.0334(3) 0.00644(19) -0.0072(2) -0.00448(17)
Cl1 0.0653(14) 0.0493(11) 0.0733(14) -0.0065(11) 0.0072(13) 0.0014(10)
Cl2 0.0831(17) 0.0456(11) 0.0550(12) -0.0042(10) 0.0017(11) -0.0044(11)
Cl3 0.0865(18) 0.0477(11) 0.0469(11) 0.0009(9) -0.0064(11) 0.0098(11)
S1 0.0181(7) 0.0226(7) 0.0294(7) 0.0023(6) -0.0010(6) -0.0046(5)
S8 0.0185(7) 0.0182(6) 0.0310(7) 0.0026(6) -0.0040(6) 0.0014(5)
S41 0.0179(7) 0.0178(6) 0.0283(7) 0.0017(6) -0.0042(6) -0.0021(5)
C1 0.027(3) 0.026(3) 0.024(3) 0.002(2) -0.003(2) -0.009(2)
C2 0.027(3) 0.023(3) 0.029(3) 0.007(2) -0.006(3) -0.003(2)
C3 0.024(3) 0.027(3) 0.047(4) 0.003(3) -0.005(3) -0.007(3)
C4 0.044(4) 0.031(3) 0.043(4) 0.000(3) -0.011(3) -0.015(3)
C5 0.048(4) 0.038(4) 0.036(4) -0.008(3) 0.000(3) -0.003(3)
C6 0.034(4) 0.031(3) 0.030(3) 0.004(3) 0.000(3) -0.005(3)
C7 0.022(3) 0.022(3) 0.036(3) 0.009(3) 0.001(3) -0.008(2)
C8 0.017(3) 0.023(3) 0.034(3) 0.006(2) -0.002(3) -0.002(2)
C9 0.028(3) 0.032(3) 0.030(3) 0.008(3) 0.002(3) 0.000(3)
C10 0.023(3) 0.039(4) 0.040(4) 0.009(3) 0.005(3) 0.006(3)
C11 0.015(3) 0.039(4) 0.040(4) 0.010(3) 0.000(3) -0.004(3)
C12 0.027(3) 0.031(3) 0.032(3) 0.008(3) -0.007(3) -0.008(3)
C13 0.022(3) 0.018(3) 0.037(4) 0.008(2) 0.003(3) 0.001(2)
C14 0.025(3) 0.015(3) 0.033(3) 0.010(2) 0.002(2) 0.002(2)
C15 0.024(3) 0.016(2) 0.032(3) 0.010(2) 0.004(3) 0.002(2)
C16 0.021(3) 0.016(3) 0.037(3) 0.000(3) 0.001(3) 0.000(2)
C17 0.023(3) 0.014(3) 0.042(4) 0.001(3) -0.001(3) 0.000(2)
C18 0.026(3) 0.026(3) 0.053(4) 0.001(3) 0.007(3) 0.001(3)
C19 0.029(3) 0.029(3) 0.034(3) 0.006(3) 0.006(3) 0.004(3)
C20 0.022(3) 0.023(3) 0.031(3) 0.007(2) 0.001(2) 0.003(2)
C21 0.037(4) 0.023(3) 0.032(3) -0.006(3) -0.001(3) 0.001(3)
C22 0.030(4) 0.021(3) 0.051(4) 0.008(3) -0.009(3) -0.007(3)
C23 0.063(5) 0.021(3) 0.046(4) 0.010(3) -0.019(4) 0.002(3)
C24 0.070(6) 0.029(3) 0.060(5) 0.025(4) -0.036(5) -0.027(4)
C25 0.027(4) 0.037(4) 0.057(5) 0.024(3) -0.008(3) -0.012(3)
C26 0.022(3) 0.036(4) 0.046(4) 0.019(3) 0.001(3) -0.006(3)
C27 0.022(3) 0.022(3) 0.035(4) 0.010(3) -0.006(3) -0.001(2)
C28 0.101(8) 0.029(4) 0.047(4) 0.002(3) 0.000(5) 0.029(4)
C29 0.127(10) 0.052(5) 0.086(7) 0.036(5) -0.070(7) -0.065(6)
C30 0.023(4) 0.100(8) 0.120(10) 0.061(8) -0.012(5) -0.020(5)
C31 0.042(5) 0.052(5) 0.038(4) 0.016(4) 0.007(3) -0.003(3)
C32 0.020(3) 0.055(4) 0.044(4) 0.022(3) -0.005(3) 0.001(3)
C41 0.023(3) 0.014(2) 0.031(3) 0.000(2) 0.002(2) -0.004(2)
C42 0.019(3) 0.022(3) 0.027(3) 0.003(2) 0.003(2) -0.003(2)
C43 0.031(3) 0.029(3) 0.022(3) 0.000(3) 0.005(3) -0.002(3)
C44 0.040(4) 0.028(3) 0.034(4) -0.002(3) 0.015(3) -0.003(3)
C45 0.022(3) 0.028(3) 0.058(4) -0.003(3) 0.012(3) 0.001(2)
C46 0.019(3) 0.021(3) 0.049(4) -0.002(3) -0.004(3) -0.002(2)
C51 0.074(7) 0.042(5) 0.062(5) 0.014(4) -0.011(5) -0.002(4)

loop_
_atom_type_symbol
_atom_type_description
_atom_type_scat_dispersion_real
_atom_type_scat_dispersion_imag
_atom_type_scat_source
C C 0.0033 0.0016
;
International Tables for Crystallography
(Vol. C, Tables 4.2.6.8 and 6.1.1.4)
;
H H 0.0000 0.0000
;
International Tables for Crystallography
(Vol. C, Table 6.1.1.4)
;
Cl Cl 0.1484 0.1585
;
International Tables for Crystallography
(Vol. C, Tables 4.2.6.8 and 6.1.1.4)
;
Rh Rh -1.1178 0.9187
;
International Tables for Crystallography
(Vol. C, Tables 4.2.6.8 and 6.1.1.4)
;
S S 0.1246 0.1234
;
International Tables for Crystallography
(Vol. C, Tables 4.2.6.8 and 6.1.1.4)
;

loop_
_geom_angle_atom_site_label_1
_geom_angle_atom_site_label_2
_geom_angle_atom_site_label_3
_geom_angle
_geom_angle_site_symmetry_3
C17 Rh1 C14 64.4(3) .
C17 Rh1 C16 38.9(2) .
C14 Rh1 C16 63.9(2) .
C17 Rh1 C15 64.0(2) .
C14 Rh1 C15 38.5(2) .
C16 Rh1 C15 37.4(2) .
C17 Rh1 C13 38.5(3) .
C14 Rh1 C13 37.9(2) .
C16 Rh1 C13 64.1(2) .
C15 Rh1 C13 63.6(2) .
C17 Rh1 S8 117.05(16) .
C14 Rh1 S8 115.30(17) .
C16 Rh1 S8 155.48(16) .
C15 Rh1 S8 152.91(17) .
C13 Rh1 S8 99.60(16) .
C17 Rh1 S1 108.40(19) .
C14 Rh1 S1 164.55(17) .
C16 Rh1 S1 101.63(19) .
C15 Rh1 S1 126.43(17) .
C13 Rh1 S1 142.69(18) .
S8 Rh1 S1 80.09(6) .
C17 Rh1 S41 163.71(17) .
C14 Rh1 S41 108.43(17) .
C16 Rh1 S41 125.12(16) .
C15 Rh1 S41 100.99(16) .
C13 Rh1 S41 142.36(18) .
S8 Rh1 S41 79.15(5) .
S1 Rh1 S41 74.67(5) .
C27 Rh2 C26 38.7(3) .
C27 Rh2 C23 38.5(3) .
C26 Rh2 C23 64.3(3) .
C27 Rh2 C24 63.8(3) .
C26 Rh2 C24 63.3(3) .
C23 Rh2 C24 38.0(4) .
C27 Rh2 C25 63.7(3) .
C26 Rh2 C25 37.3(3) .
C23 Rh2 C25 63.8(3) .
C24 Rh2 C25 38.0(4) .
C27 Rh2 S1 115.81(18) .
C26 Rh2 S1 97.5(2) .
C23 Rh2 S1 154.0(2) .
C24 Rh2 S1 150.9(3) .
C25 Rh2 S1 113.6(2) .
C27 Rh2 S8 107.47(18) .
C26 Rh2 S8 140.74(18) .
C23 Rh2 S8 102.5(2) .
C24 Rh2 S8 129.3(3) .
C25 Rh2 S8 166.1(2) .
S1 Rh2 S8 79.58(5) .
C27 Rh2 S41 167.74(17) .
C26 Rh2 S41 139.04(18) .
C23 Rh2 S41 130.6(2) .
C24 Rh2 S41 104.1(2) .
C25 Rh2 S41 108.18(19) .
S1 Rh2 S41 75.40(5) .
S8 Rh2 S41 78.60(5) .
C1 S1 Rh2 117.3(2) .
C1 S1 Rh1 107.6(2) .
Rh2 S1 Rh1 88.35(6) .
C8 S8 Rh1 118.4(2) .
C8 S8 Rh2 106.1(2) .
Rh1 S8 Rh2 88.12(5) .
C41 S41 Rh2 108.9(2) .
C41 S41 Rh1 114.8(2) .
Rh2 S41 Rh1 83.78(5) .
C6 C1 C2 120.2(6) .
C6 C1 S1 108.4(5) .
C2 C1 S1 131.1(5) .
C3 C2 C1 114.4(6) .
C3 C2 C7 115.2(6) .
C1 C2 C7 130.2(5) .
C4 C3 C2 124.8(6) .
C4 C3 H3 117.6 .
C2 C3 H3 117.6 .
C3 C4 C5 119.3(6) .
C3 C4 H4 120.3 .
C5 C4 H4 120.3 .
C6 C5 C4 117.8(7) .
C6 C5 H5 121.1 .
C4 C5 H5 121.1 .
C5 C6 C1 123.0(7) .
C5 C6 H6 118.5 .
C1 C6 H6 118.5 .
C8 C7 C12 113.9(6) .
C8 C7 C2 130.5(6) .
C12 C7 C2 115.5(6) .
C7 C8 C9 119.8(6) .
C7 C8 S8 131.9(5) .
C9 C8 S8 108.2(5) .
C10 C9 C8 123.7(6) .
C10 C9 H9 118.2 .
C8 C9 H9 118.2 .
C9 C10 C11 118.0(6) .
C9 C10 H10 121.0 .
C11 C10 H10 121.0 .
C12 C11 C10 118.7(6) .
C12 C11 H11 120.7 .
C10 C11 H11 120.7 .
C11 C12 C7 126.0(6) .
C11 C12 H12 117.0 .
C7 C12 H12 117.0 .
C14 C13 C17 107.9(6) .
C14 C13 C18 128.3(6) .
C17 C13 C18 123.8(6) .
C14 C13 Rh1 70.2(3) .
C17 C13 Rh1 69.6(4) .
C18 C13 Rh1 126.0(4) .
C13 C14 C15 108.1(6) .
C13 C14 C19 126.6(6) .
C15 C14 C19 125.1(6) .
C13 C14 Rh1 71.9(4) .
C15 C14 Rh1 71.5(4) .
C19 C14 Rh1 126.7(4) .
C16 C15 C14 108.3(5) .
C16 C15 C20 126.7(6) .
C14 C15 C20 124.8(6) .
C16 C15 Rh1 70.7(3) .
C14 C15 Rh1 69.9(3) .
C20 C15 Rh1 128.7(4) .
C15 C16 C17 108.4(6) .
C15 C16 C21 127.5(5) .
C17 C16 C21 124.0(6) .
C15 C16 Rh1 71.9(3) .
C17 C16 Rh1 70.0(3) .
C21 C16 Rh1 124.9(4) .
C13 C17 C16 107.2(6) .
C13 C17 C22 125.5(6) .
C16 C17 C22 126.5(6) .
C13 C17 Rh1 71.9(3) .
C16 C17 Rh1 71.1(3) .
C22 C17 Rh1 130.6(5) .
C13 C18 H18A 109.5 .
C13 C18 H18B 109.5 .
H18A C18 H18B 109.5 .
C13 C18 H18C 109.5 .
H18A C18 H18C 109.5 .
H18B C18 H18C 109.5 .
C14 C19 H19A 109.5 .
C14 C19 H19B 109.5 .
H19A C19 H19B 109.5 .
C14 C19 H19C 109.5 .
H19A C19 H19C 109.5 .
H19B C19 H19C 109.5 .
C15 C20 H20A 109.5 .
C15 C20 H20B 109.5 .
H20A C20 H20B 109.5 .
C15 C20 H20C 109.5 .
H20A C20 H20C 109.5 .
H20B C20 H20C 109.5 .
C16 C21 H21A 109.5 .
C16 C21 H21B 109.5 .
H21A C21 H21B 109.5 .
C16 C21 H21C 109.5 .
H21A C21 H21C 109.5 .
H21B C21 H21C 109.5 .
C17 C22 H22A 109.5 .
C17 C22 H22B 109.5 .
H22A C22 H22B 109.5 .
C17 C22 H22C 109.5 .
H22A C22 H22C 109.5 .
H22B C22 H22C 109.5 .
C24 C23 C27 106.9(7) .
C24 C23 C28 127.3(8) .
C27 C23 C28 125.6(8) .
C24 C23 Rh2 71.0(4) .
C27 C23 Rh2 69.4(4) .
C28 C23 Rh2 128.3(6) .
C23 C24 C25 108.7(6) .
C23 C24 C29 126.6(10) .
C25 C24 C29 124.4(10) .
C23 C24 Rh2 71.0(4) .
C25 C24 Rh2 71.6(4) .
C29 C24 Rh2 128.4(5) .
C26 C25 C24 108.1(7) .
C26 C25 C30 126.6(9) .
C24 C25 C30 124.8(8) .
C26 C25 Rh2 70.4(4) .
C24 C25 Rh2 70.4(4) .
C30 C25 Rh2 130.9(6) .
C25 C26 C27 108.0(7) .
C25 C26 C31 127.2(7) .
C27 C26 C31 124.8(6) .
C25 C26 Rh2 72.3(4) .
C27 C26 Rh2 69.5(4) .
C31 C26 Rh2 124.6(5) .
C23 C27 C26 108.3(6) .
C23 C27 C32 127.0(7) .
C26 C27 C32 124.4(7) .
C23 C27 Rh2 72.1(4) .
C26 C27 Rh2 71.8(4) .
C32 C27 Rh2 127.0(5) .
C23 C28 H28A 109.5 .
C23 C28 H28B 109.5 .
H28A C28 H28B 109.5 .
C23 C28 H28C 109.5 .
H28A C28 H28C 109.5 .
H28B C28 H28C 109.5 .
C24 C29 H29A 109.5 .
C24 C29 H29B 109.5 .
H29A C29 H29B 109.5 .
C24 C29 H29C 109.5 .
H29A C29 H29C 109.5 .
H29B C29 H29C 109.5 .
C25 C30 H30A 109.5 .
C25 C30 H30B 109.5 .
H30A C30 H30B 109.5 .
C25 C30 H30C 109.5 .
H30A C30 H30C 109.5 .
H30B C30 H30C 109.5 .
C26 C31 H31A 109.5 .
C26 C31 H31B 109.5 .
H31A C31 H31B 109.5 .
C26 C31 H31C 109.5 .
H31A C31 H31C 109.5 .
H31B C31 H31C 109.5 .
C27 C32 H32A 109.5 .
C27 C32 H32B 109.5 .
H32A C32 H32B 109.5 .
C27 C32 H32C 109.5 .
H32A C32 H32C 109.5 .
H32B C32 H32C 109.5 .
C46 C41 C42 118.2(6) .
C46 C41 S41 121.0(5) .
C42 C41 S41 120.7(4) .
C41 C42 C43 118.5(5) .
C41 C42 C42 126.4(5) 8_664
C43 C42 C42 114.9(5) 8_664
C44 C43 C42 122.0(6) .
C44 C43 H43 119.0 .
C42 C43 H43 119.0 .
C45 C44 C43 118.7(6) .
C45 C44 H44 120.7 .
C43 C44 H44 120.7 .
C46 C45 C44 120.6(6) .
C46 C45 H45 119.7 .
C44 C45 H45 119.7 .
C45 C46 C41 122.0(6) .
C45 C46 H46 119.0 .
C41 C46 H46 119.0 .
Cl2 C51 Cl3 113.0(6) .
Cl2 C51 H51A 109.0 .
Cl3 C51 H51A 109.0 .
Cl2 C51 H51B 109.0 .
Cl3 C51 H51B 109.0 .
H51A C51 H51B 107.8 .

loop_
_geom_bond_atom_site_label_1
_geom_bond_atom_site_label_2
_geom_bond_distance
_geom_bond_site_symmetry_2
Rh1 C17 2.181(6) .
Rh1 C14 2.189(6) .
Rh1 C16 2.195(6) .
Rh1 C15 2.211(6) .
Rh1 C13 2.212(6) .
Rh1 S8 2.3358(14) .
Rh1 S1 2.3661(17) .
Rh1 S41 2.4663(14) .
Rh2 C27 2.166(6) .
Rh2 C26 2.196(7) .
Rh2 C23 2.202(7) .
Rh2 C24 2.203(7) .
Rh2 C25 2.219(7) .
Rh2 S1 2.3435(16) .
Rh2 S8 2.3835(16) .
Rh2 S41 2.4487(15) .
Cl2 C51 1.760(11) .
Cl3 C51 1.803(11) .
S1 C1 1.799(6) .
S8 C8 1.788(6) .
S41 C41 1.800(6) .
C1 C6 1.393(10) .
C1 C2 1.426(9) .
C2 C3 1.423(9) .
C2 C7 1.513(9) .
C3 C4 1.372(11) .
C3 H3 0.9500 .
C4 C5 1.399(11) .
C4 H4 0.9500 .
C5 C6 1.390(10) .
C5 H5 0.9500 .
C6 H6 0.9500 .
C7 C8 1.413(9) .
C7 C12 1.424(9) .
C8 C9 1.417(9) .
C9 C10 1.370(10) .
C9 H9 0.9500 .
C10 C11 1.391(11) .
C10 H10 0.9500 .
C11 C12 1.375(10) .
C11 H11 0.9500 .
C12 H12 0.9500 .
C13 C14 1.429(9) .
C13 C17 1.449(10) .
C13 C18 1.490(9) .
C14 C15 1.451(9) .
C14 C19 1.519(10) .
C15 C16 1.411(9) .
C15 C20 1.503(8) .
C16 C17 1.456(8) .
C16 C21 1.509(9) .
C17 C22 1.496(9) .
C18 H18A 0.9800 .
C18 H18B 0.9800 .
C18 H18C 0.9800 .
C19 H19A 0.9800 .
C19 H19B 0.9800 .
C19 H19C 0.9800 .
C20 H20A 0.9800 .
C20 H20B 0.9800 .
C20 H20C 0.9800 .
C21 H21A 0.9800 .
C21 H21B 0.9800 .
C21 H21C 0.9800 .
C22 H22A 0.9800 .
C22 H22B 0.9800 .
C22 H22C 0.9800 .
C23 C24 1.434(13) .
C23 C27 1.439(11) .
C23 C28 1.480(12) .
C24 C25 1.441(14) .
C24 C29 1.506(11) .
C25 C26 1.412(10) .
C25 C30 1.500(12) .
C26 C27 1.447(10) .
C26 C31 1.507(13) .
C27 C32 1.498(9) .
C28 H28A 0.9800 .
C28 H28B 0.9800 .
C28 H28C 0.9800 .
C29 H29A 0.9800 .
C29 H29B 0.9800 .
C29 H29C 0.9800 .
C30 H30A 0.9800 .
C30 H30B 0.9800 .
C30 H30C 0.9800 .
C31 H31A 0.9800 .
C31 H31B 0.9800 .
C31 H31C 0.9800 .
C32 H32A 0.9800 .
C32 H32B 0.9800 .
C32 H32C 0.9800 .
C41 C46 1.409(9) .
C41 C42 1.410(9) .
C42 C43 1.410(9) .
C42 C42 1.506(12) 8_664
C43 C44 1.396(10) .
C43 H43 0.9500 .
C44 C45 1.378(11) .
C44 H44 0.9500 .
C45 C46 1.376(10) .
C45 H45 0.9500 .
C46 H46 0.9500 .
C51 H51A 0.9900 .
C51 H51B 0.9900 .

loop_
_geom_torsion_atom_site_label_1
_geom_torsion_atom_site_label_2
_geom_torsion_atom_site_label_3
_geom_torsion_atom_site_label_4
_geom_torsion
_geom_torsion_site_symmetry_1
_geom_torsion_site_symmetry_4
Rh2 S1 C1 C6 139.6(4) . .
Rh1 S1 C1 C6 -122.9(4) . .
Rh2 S1 C1 C2 -46.3(6) . .
Rh1 S1 C1 C2 51.2(6) . .
C6 C1 C2 C3 7.0(8) . .
S1 C1 C2 C3 -166.5(5) . .
C6 C1 C2 C7 -167.6(6) . .
S1 C1 C2 C7 18.9(10) . .
C1 C2 C3 C4 -7.4(9) . .
C7 C2 C3 C4 168.0(6) . .
C2 C3 C4 C5 3.0(11) . .
C3 C4 C5 C6 2.0(11) . .
C4 C5 C6 C1 -2.1(11) . .
C2 C1 C6 C5 -2.7(10) . .
S1 C1 C6 C5 172.1(6) . .
C3 C2 C7 C8 157.4(6) . .
C1 C2 C7 C8 -28.0(11) . .
C3 C2 C7 C12 -24.6(8) . .
C1 C2 C7 C12 150.0(6) . .
C12 C7 C8 C9 0.4(8) . .
C2 C7 C8 C9 178.4(6) . .
C12 C7 C8 S8 -174.0(5) . .
C2 C7 C8 S8 4.0(10) . .
Rh1 S8 C8 C7 -34.0(7) . .
Rh2 S8 C8 C7 62.7(6) . .
Rh1 S8 C8 C9 151.1(3) . .
Rh2 S8 C8 C9 -112.1(4) . .
C7 C8 C9 C10 -1.1(10) . .
S8 C8 C9 C10 174.5(5) . .
C8 C9 C10 C11 1.4(10) . .
C9 C10 C11 C12 -0.9(9) . .
C10 C11 C12 C7 0.3(10) . .
C8 C7 C12 C11 -0.1(9) . .
C2 C7 C12 C11 -178.4(6) . .
C17 C13 C14 C15 -3.2(7) . .
C18 C13 C14 C15 176.4(6) . .
Rh1 C13 C14 C15 -62.8(4) . .
C17 C13 C14 C19 -177.7(6) . .
C18 C13 C14 C19 1.9(10) . .
Rh1 C13 C14 C19 122.7(6) . .
C17 C13 C14 Rh1 59.6(4) . .
C18 C13 C14 Rh1 -120.8(6) . .
C13 C14 C15 C16 2.5(6) . .
C19 C14 C15 C16 177.1(6) . .
Rh1 C14 C15 C16 -60.6(4) . .
C13 C14 C15 C20 -173.1(5) . .
C19 C14 C15 C20 1.5(9) . .
Rh1 C14 C15 C20 123.9(5) . .
C13 C14 C15 Rh1 63.1(4) . .
C19 C14 C15 Rh1 -122.3(6) . .
C14 C15 C16 C17 -0.7(6) . .
C20 C15 C16 C17 174.7(5) . .
Rh1 C15 C16 C17 -60.8(4) . .
C14 C15 C16 C21 -179.3(6) . .
C20 C15 C16 C21 -3.9(10) . .
Rh1 C15 C16 C21 120.6(6) . .
C14 C15 C16 Rh1 60.1(4) . .
C20 C15 C16 Rh1 -124.5(6) . .
C14 C13 C17 C16 2.8(7) . .
C18 C13 C17 C16 -176.8(6) . .
Rh1 C13 C17 C16 62.8(4) . .
C14 C13 C17 C22 172.6(6) . .
C18 C13 C17 C22 -7.0(10) . .
Rh1 C13 C17 C22 -127.4(6) . .
C14 C13 C17 Rh1 -60.0(4) . .
C18 C13 C17 Rh1 120.4(6) . .
C15 C16 C17 C13 -1.3(7) . .
C21 C16 C17 C13 177.4(6) . .
Rh1 C16 C17 C13 -63.3(4) . .
C15 C16 C17 C22 -171.0(6) . .
C21 C16 C17 C22 7.7(10) . .
Rh1 C16 C17 C22 127.0(7) . .
C15 C16 C17 Rh1 62.0(4) . .
C21 C16 C17 Rh1 -119.3(6) . .
C27 C23 C24 C25 1.5(7) . .
C28 C23 C24 C25 -173.7(7) . .
Rh2 C23 C24 C25 62.0(5) . .
C27 C23 C24 C29 175.3(7) . .
C28 C23 C24 C29 0.0(12) . .
Rh2 C23 C24 C29 -124.2(8) . .
C27 C23 C24 Rh2 -60.5(5) . .
C28 C23 C24 Rh2 124.2(8) . .
C23 C24 C25 C26 -1.0(8) . .
C29 C24 C25 C26 -174.9(7) . .
Rh2 C24 C25 C26 60.6(5) . .
C23 C24 C25 C30 171.6(7) . .
C29 C24 C25 C30 -2.3(12) . .
Rh2 C24 C25 C30 -126.8(8) . .
C23 C24 C25 Rh2 -61.6(5) . .
C29 C24 C25 Rh2 124.5(7) . .
C24 C25 C26 C27 0.1(8) . .
C30 C25 C26 C27 -172.4(7) . .
Rh2 C25 C26 C27 60.6(5) . .
C24 C25 C26 C31 179.0(7) . .
C30 C25 C26 C31 6.6(12) . .
Rh2 C25 C26 C31 -120.4(7) . .
C24 C25 C26 Rh2 -60.6(5) . .
C30 C25 C26 Rh2 127.0(8) . .
C24 C23 C27 C26 -1.5(7) . .
C28 C23 C27 C26 173.9(7) . .
Rh2 C23 C27 C26 -63.0(5) . .
C24 C23 C27 C32 -175.1(6) . .
C28 C23 C27 C32 0.2(12) . .
Rh2 C23 C27 C32 123.3(7) . .
C24 C23 C27 Rh2 61.6(5) . .
C28 C23 C27 Rh2 -123.1(8) . .
C25 C26 C27 C23 0.9(8) . .
C31 C26 C27 C23 -178.1(6) . .
Rh2 C26 C27 C23 63.3(5) . .
C25 C26 C27 C32 174.7(6) . .
C31 C26 C27 C32 -4.3(11) . .
Rh2 C26 C27 C32 -122.9(6) . .
C25 C26 C27 Rh2 -62.4(5) . .
C31 C26 C27 Rh2 118.6(7) . .
Rh2 S41 C41 C46 17.0(5) . .
Rh1 S41 C41 C46 -74.8(5) . .
Rh2 S41 C41 C42 -160.9(4) . .
Rh1 S41 C41 C42 107.3(5) . .
C46 C41 C42 C43 1.3(8) . .
S41 C41 C42 C43 179.3(4) . .
C46 C41 C42 C42 176.3(6) . 8_664
S41 C41 C42 C42 -5.7(9) . 8_664
C41 C42 C43 C44 -1.8(9) . .
C42 C42 C43 C44 -177.4(6) 8_664 .
C42 C43 C44 C45 1.0(10) . .
C43 C44 C45 C46 0.3(10) . .
C44 C45 C46 C41 -0.7(10) . .
C42 C41 C46 C45 -0.1(9) . .
S41 C41 C46 C45 -178.0(5) . .
